data_1569776
loop_
_publ_author_name
'Schollmeyer, Dieter'
'Detert, Heiner'

_publ_section_title
;
 (<i>Z</i>)-4,5-Di-bromo-3,3,6,6-tetra-methyl-2,3,6,7-tetra-hydro-thiepine-1,1-dione.
;
_journal_coeditor_code BT4132
_journal_issue 'Pt 1'
_journal_name_full IUCrData
_journal_page_first x230042
_journal_paper_doi 10.1107/S2414314623000421
_journal_volume 8
_journal_year 2023
_chemical_formula_iupac 'C10 H16 Br2 O2 S'
_chemical_formula_moiety 'C10 H16 Br2 O2 S'
_chemical_formula_sum 'C10 H16 Br2 O2 S'
_chemical_formula_weight 360.11
_chemical_name_systematic
;
(<i>Z</i>)-4,5-Dibromo-3,3,6,6-tetramethyl-2,3,6,7-tetrahydrothiepine-1,1-dione
;
_space_group_crystal_system triclinic
_space_group_IT_number 2
_space_group_name_Hall '-P 1'
_space_group_name_H-M_alt 'P -1'
_atom_sites_solution_hydrogens geom
_atom_sites_solution_primary dual
_audit_creation_method SHELXL-2018/3
_cell_angle_alpha 94.804(6)
_cell_angle_beta 102.448(5)
_cell_angle_gamma 99.356(5)
_cell_formula_units_Z 2
_cell_length_a 5.9685(4)
_cell_length_b 8.9642(6)
_cell_length_c 12.4927(9)
_cell_measurement_reflns_used 18448
_cell_measurement_temperature 193(2)
_cell_measurement_theta_max 28.35
_cell_measurement_theta_min 2.69
_cell_volume 639.09(8)
_computing_cell_refinement
;
X-Area Recipe 1.36.0.0 (Stoe & Cie, 2019)
;
_computing_data_collection
;
X-Area WinXpose 2.0.22.0 (Stoe & Cie, 2019)
;
_computing_data_reduction
;
X-Area Integrate 1.77.0.0 (Stoe & Cie, 2019)
;
_computing_publication_material
;
PLATON (Spek, 2020)
;
_computing_structure_refinement
;
<i>SHELXL2018/3</i> (Sheldrick, 2015<i>b</i>)
;
_computing_structure_solution
;
<i>SHELXT2014</i> (Sheldrick, 2015<i>a</i>)
;
_diffrn_ambient_temperature 193(2)
_diffrn_detector_area_resol_mean 6.67
_diffrn_measured_fraction_theta_full 0.999
_diffrn_measured_fraction_theta_max 0.975
_diffrn_measurement_device_type 'Stoe IPDS 2T'
_diffrn_measurement_method 'rotation method, \w scans'
_diffrn_radiation_type MoK\a
_diffrn_radiation_wavelength 0.71073
_diffrn_reflns_av_R_equivalents 0.0226
_diffrn_reflns_av_unetI/netI 0.0196
_diffrn_reflns_limit_h_max 7
_diffrn_reflns_limit_h_min -7
_diffrn_reflns_limit_k_max 11
_diffrn_reflns_limit_k_min -11
_diffrn_reflns_limit_l_max 16
_diffrn_reflns_limit_l_min -16
_diffrn_reflns_number 8129
_diffrn_reflns_theta_full 25.242
_diffrn_reflns_theta_max 28.112
_diffrn_reflns_theta_min 2.693
_diffrn_source 'sealed X-ray tube, 12 x 0.4 mm long-fine focus'
_exptl_absorpt_coefficient_mu 6.485
_exptl_absorpt_correction_T_max 0.5530
_exptl_absorpt_correction_T_min 0.0884
_exptl_absorpt_correction_type integration
_exptl_absorpt_process_details
;
(XRED; Stoe et al., 2019)
;
_exptl_crystal_colour colourless
_exptl_crystal_density_diffrn 1.871
_exptl_crystal_description plate
_exptl_crystal_F_000 356
_exptl_crystal_size_max 0.670
_exptl_crystal_size_mid 0.390
_exptl_crystal_size_min 0.080
_refine_diff_density_max 1.277
_refine_diff_density_min -0.894
_refine_ls_extinction_method none
_refine_ls_goodness_of_fit_ref 1.140
_refine_ls_hydrogen_treatment constr
_refine_ls_matrix_type full
_refine_ls_number_parameters 140
_refine_ls_number_reflns 3038
_refine_ls_number_restraints 0
_refine_ls_restrained_S_all 1.140
_refine_ls_R_factor_all 0.0443
_refine_ls_R_factor_gt 0.0362
_refine_ls_shift/su_max 0.000
_refine_ls_shift/su_mean 0.000
_refine_ls_structure_factor_coef Fsqd
_refine_ls_weighting_details 'w=1/[\s^2^(Fo^2^)+(0.0307P)^2^+1.4492P] where P=(Fo^2^+2Fc^2^)/3'
_refine_ls_weighting_scheme calc
_refine_ls_wR_factor_gt 0.0826
_refine_ls_wR_factor_ref 0.0890
_reflns_number_gt 2686
_reflns_number_total 3038
_reflns_threshold_expression 'I > 2\s(I)'
_cod_data_source_file bt4132.cif
_cod_data_source_block I
_cod_database_code 1569776
_shelx_space_group_comment
;
The symmetry employed for this shelxl refinement is uniquely defined
by the following loop, which should always be used as a source of
symmetry information in preference to the above space-group names.
They are only intended as comments.
;
_shelx_estimated_absorpt_t_min 0.098
_shelx_estimated_absorpt_t_max 0.625

loop_
_space_group_symop_operation_xyz
'x, y, z'
'-x, -y, -z'

loop_
_atom_site_type_symbol
_atom_site_label
_atom_site_fract_x
_atom_site_fract_y
_atom_site_fract_z
_atom_site_U_iso_or_equiv
_atom_site_adp_type
_atom_site_calc_flag
_atom_site_occupancy
_atom_site_disorder_assembly
_atom_site_disorder_group
Br Br1 0.15368(7) 0.46873(4) 0.40230(3) 0.03826(12) Uani d 1 . .
Br Br2 0.21628(8) 0.13145(5) 0.44057(3) 0.04584(13) Uani d 1 . .
C C1 0.2846(5) 0.3563(4) 0.3004(2) 0.0251(6) Uani d 1 . .
C C2 0.2791(5) 0.2074(4) 0.3085(3) 0.0265(6) Uani d 1 . .
C C3 0.3191(6) 0.0802(4) 0.2281(3) 0.0281(7) Uani d 1 . .
C C4 0.2643(5) 0.1158(4) 0.1074(3) 0.0266(6) Uani d 1 . .
H H4A 0.115877 0.154728 0.094409 0.032 Uiso calc 1 . .
H H4B 0.235588 0.018273 0.058883 0.032 Uiso calc 1 . .
S S5 0.46965(15) 0.24522(9) 0.06328(7) 0.02945(18) Uani d 1 . .
C C6 0.5605(5) 0.3987(3) 0.1695(3) 0.0254(6) Uani d 1 . .
H H6A 0.674923 0.368072 0.229620 0.031 Uiso calc 1 . .
H H6B 0.645465 0.484410 0.140356 0.031 Uiso calc 1 . .
C C7 0.3767(5) 0.4610(3) 0.2221(3) 0.0226(6) Uani d 1 . .
C C8 0.5636(6) 0.0428(5) 0.2667(4) 0.0401(9) Uani d 1 . .
H H8A 0.586667 -0.036909 0.213729 0.060 Uiso calc 1 . .
H H8B 0.578609 0.006994 0.339500 0.060 Uiso calc 1 . .
H H8C 0.681643 0.134537 0.271694 0.060 Uiso calc 1 . .
C C9 0.1385(7) -0.0676(4) 0.2226(4) 0.0396(8) Uani d 1 . .
H H9A 0.155064 -0.144330 0.165629 0.059 Uiso calc 1 . .
H H9B -0.019675 -0.045063 0.204374 0.059 Uiso calc 1 . .
H H9C 0.165983 -0.106587 0.294348 0.059 Uiso calc 1 . .
O O10 0.6724(5) 0.1800(3) 0.0569(3) 0.0434(7) Uani d 1 . .
O O11 0.3486(5) 0.2945(3) -0.0361(2) 0.0416(6) Uani d 1 . .
C C12 0.1749(6) 0.4981(4) 0.1357(3) 0.0300(7) Uani d 1 . .
H H12A 0.238109 0.561693 0.085059 0.045 Uiso calc 1 . .
H H12B 0.078319 0.553061 0.172897 0.045 Uiso calc 1 . .
H H12C 0.079307 0.403256 0.093870 0.045 Uiso calc 1 . .
C C13 0.5228(6) 0.6125(4) 0.2895(3) 0.0315(7) Uani d 1 . .
H H13A 0.593338 0.675014 0.240333 0.047 Uiso calc 1 . .
H H13B 0.646160 0.589899 0.348092 0.047 Uiso calc 1 . .
H H13C 0.420881 0.668146 0.322457 0.047 Uiso calc 1 . .

loop_
_atom_site_aniso_label
_atom_site_aniso_U_11
_atom_site_aniso_U_22
_atom_site_aniso_U_33
_atom_site_aniso_U_12
_atom_site_aniso_U_13
_atom_site_aniso_U_23
Br1 0.0480(2) 0.0446(2) 0.03061(19) 0.01935(16) 0.02005(15) 0.00268(15)
Br2 0.0666(3) 0.0435(2) 0.0296(2) 0.00595(19) 0.01546(18) 0.01398(16)
C1 0.0262(14) 0.0332(16) 0.0169(13) 0.0094(12) 0.0058(11) 0.0003(12)
C2 0.0254(15) 0.0331(16) 0.0230(15) 0.0073(12) 0.0064(12) 0.0086(13)
C3 0.0255(15) 0.0251(15) 0.0356(18) 0.0066(12) 0.0088(13) 0.0062(13)
C4 0.0242(14) 0.0244(15) 0.0296(16) 0.0013(12) 0.0075(12) -0.0034(12)
S5 0.0316(4) 0.0281(4) 0.0289(4) -0.0004(3) 0.0151(3) -0.0049(3)
C6 0.0250(14) 0.0226(14) 0.0285(16) 0.0033(11) 0.0083(12) -0.0011(12)
C7 0.0267(14) 0.0217(14) 0.0209(14) 0.0066(11) 0.0079(11) 0.0008(11)
C8 0.0314(18) 0.0378(19) 0.055(2) 0.0150(15) 0.0094(16) 0.0136(17)
C9 0.041(2) 0.0278(17) 0.052(2) 0.0009(15) 0.0191(17) 0.0054(16)
O10 0.0377(14) 0.0372(14) 0.0587(18) 0.0019(11) 0.0290(13) -0.0124(12)
O11 0.0546(16) 0.0428(15) 0.0247(12) -0.0024(12) 0.0133(11) 0.0007(11)
C12 0.0280(16) 0.0327(17) 0.0300(17) 0.0070(13) 0.0052(13) 0.0087(13)
C13 0.0373(18) 0.0261(16) 0.0291(17) 0.0066(13) 0.0053(14) -0.0034(13)

loop_
_atom_type_symbol
_atom_type_description
_atom_type_scat_dispersion_real
_atom_type_scat_dispersion_imag
_atom_type_scat_source
C C 0.0033 0.0016 'International Tables Vol C Tables 4.2.6.8 and 6.1.1.4'
H H 0.0000 0.0000 'International Tables Vol C Tables 4.2.6.8 and 6.1.1.4'
O O 0.0106 0.0060 'International Tables Vol C Tables 4.2.6.8 and 6.1.1.4'
S S 0.1246 0.1234 'International Tables Vol C Tables 4.2.6.8 and 6.1.1.4'
Br Br -0.2901 2.4595 'International Tables Vol C Tables 4.2.6.8 and 6.1.1.4'

loop_
_geom_angle_atom_site_label_1
_geom_angle_atom_site_label_2
_geom_angle_atom_site_label_3
_geom_angle_site_symmetry_1
_geom_angle_site_symmetry_3
_geom_angle
_geom_angle_publ_flag
C2 C1 C7 . . 132.0(3) ?
C2 C1 Br1 . . 117.5(2) ?
C7 C1 Br1 . . 110.4(2) ?
C1 C2 C3 . . 130.6(3) ?
C1 C2 Br2 . . 118.0(2) ?
C3 C2 Br2 . . 111.4(2) ?
C8 C3 C2 . . 110.8(3) ?
C8 C3 C4 . . 113.7(3) ?
C2 C3 C4 . . 112.0(3) ?
C8 C3 C9 . . 107.6(3) ?
C2 C3 C9 . . 110.2(3) ?
C4 C3 C9 . . 102.1(3) ?
C3 C4 S5 . . 119.1(2) ?
C3 C4 H4A . . 107.5 ?
S5 C4 H4A . . 107.5 ?
C3 C4 H4B . . 107.5 ?
S5 C4 H4B . . 107.5 ?
H4A C4 H4B . . 107.0 ?
O11 S5 O10 . . 116.84(18) ?
O11 S5 C4 . . 107.11(16) ?
O10 S5 C4 . . 110.42(17) ?
O11 S5 C6 . . 109.96(16) ?
O10 S5 C6 . . 106.90(16) ?
C4 S5 C6 . . 105.01(15) ?
C7 C6 S5 . . 119.5(2) ?
C7 C6 H6A . . 107.4 ?
S5 C6 H6A . . 107.4 ?
C7 C6 H6B . . 107.4 ?
S5 C6 H6B . . 107.4 ?
H6A C6 H6B . . 107.0 ?
C1 C7 C12 . . 111.0(3) ?
C1 C7 C6 . . 112.8(2) ?
C12 C7 C6 . . 112.6(3) ?
C1 C7 C13 . . 109.7(3) ?
C12 C7 C13 . . 108.7(3) ?
C6 C7 C13 . . 101.5(2) ?
C3 C8 H8A . . 109.5 ?
C3 C8 H8B . . 109.5 ?
H8A C8 H8B . . 109.5 ?
C3 C8 H8C . . 109.5 ?
H8A C8 H8C . . 109.5 ?
H8B C8 H8C . . 109.5 ?
C3 C9 H9A . . 109.5 ?
C3 C9 H9B . . 109.5 ?
H9A C9 H9B . . 109.5 ?
C3 C9 H9C . . 109.5 ?
H9A C9 H9C . . 109.5 ?
H9B C9 H9C . . 109.5 ?
C7 C12 H12A . . 109.5 ?
C7 C12 H12B . . 109.5 ?
H12A C12 H12B . . 109.5 ?
C7 C12 H12C . . 109.5 ?
H12A C12 H12C . . 109.5 ?
H12B C12 H12C . . 109.5 ?
C7 C13 H13A . . 109.5 ?
C7 C13 H13B . . 109.5 ?
H13A C13 H13B . . 109.5 ?
C7 C13 H13C . . 109.5 ?
H13A C13 H13C . . 109.5 ?
H13B C13 H13C . . 109.5 ?

loop_
_geom_bond_atom_site_label_1
_geom_bond_atom_site_label_2
_geom_bond_site_symmetry_2
_geom_bond_distance
_geom_bond_publ_flag
Br1 C1 . 1.927(3) ?
Br2 C2 . 1.923(3) ?
C1 C2 . 1.343(5) ?
C1 C7 . 1.536(4) ?
C2 C3 . 1.538(5) ?
C3 C8 . 1.535(5) ?
C3 C4 . 1.543(5) ?
C3 C9 . 1.552(5) ?
C4 S5 . 1.758(3) ?
C4 H4A . 0.9900 ?
C4 H4B . 0.9900 ?
S5 O11 . 1.438(3) ?
S5 O10 . 1.441(3) ?
S5 C6 . 1.758(3) ?
C6 C7 . 1.547(4) ?
C6 H6A . 0.9900 ?
C6 H6B . 0.9900 ?
C7 C12 . 1.536(4) ?
C7 C13 . 1.556(4) ?
C8 H8A . 0.9800 ?
C8 H8B . 0.9800 ?
C8 H8C . 0.9800 ?
C9 H9A . 0.9800 ?
C9 H9B . 0.9800 ?
C9 H9C . 0.9800 ?
C12 H12A . 0.9800 ?
C12 H12B . 0.9800 ?
C12 H12C . 0.9800 ?
C13 H13A . 0.9800 ?
C13 H13B . 0.9800 ?
C13 H13C . 0.9800 ?

loop_
_geom_torsion_atom_site_label_1
_geom_torsion_atom_site_label_2
_geom_torsion_atom_site_label_3
_geom_torsion_atom_site_label_4
_geom_torsion_site_symmetry_1
_geom_torsion_site_symmetry_2
_geom_torsion_site_symmetry_3
_geom_torsion_site_symmetry_4
_geom_torsion
_geom_torsion_publ_flag
C7 C1 C2 C3 . . . . -13.7(6) ?
Br1 C1 C2 C3 . . . . 165.7(3) ?
C7 C1 C2 Br2 . . . . 165.3(3) ?
Br1 C1 C2 Br2 . . . . -15.3(3) ?
C1 C2 C3 C8 . . . . 102.4(4) ?
Br2 C2 C3 C8 . . . . -76.6(3) ?
C1 C2 C3 C4 . . . . -25.7(5) ?
Br2 C2 C3 C4 . . . . 155.3(2) ?
C1 C2 C3 C9 . . . . -138.6(4) ?
Br2 C2 C3 C9 . . . . 42.4(3) ?
C8 C3 C4 S5 . . . . -48.3(4) ?
C2 C3 C4 S5 . . . . 78.3(3) ?
C9 C3 C4 S5 . . . . -163.9(2) ?
C3 C4 S5 O11 . . . . -161.6(2) ?
C3 C4 S5 O10 . . . . 70.2(3) ?
C3 C4 S5 C6 . . . . -44.7(3) ?
O11 S5 C6 C7 . . . . 71.3(3) ?
O10 S5 C6 C7 . . . . -161.0(3) ?
C4 S5 C6 C7 . . . . -43.7(3) ?
C2 C1 C7 C12 . . . . 105.5(4) ?
Br1 C1 C7 C12 . . . . -73.9(3) ?
C2 C1 C7 C6 . . . . -21.9(5) ?
Br1 C1 C7 C6 . . . . 158.6(2) ?
C2 C1 C7 C13 . . . . -134.3(4) ?
Br1 C1 C7 C13 . . . . 46.3(3) ?
S5 C6 C7 C1 . . . . 74.8(3) ?
S5 C6 C7 C12 . . . . -51.8(3) ?
S5 C6 C7 C13 . . . . -167.8(2) ?
